data_2008043
loop_
_publ_author_name
'Jeong, Jong Hwa'
'Kim, Dong Yeub'
'Lee, Dong Jin'
'Lee, Bae Wook'
'Doh, Myung Ki'

_publ_section_title
;Oxonium
 \L-{<i>N</i>,<i>N</i>'-bis[2(<i>S</i>)-pyrrolidinylmethyl]ethane-1,2-diamine}-<i>cis</i>-\a-dichlorocobalt(III)
 dichloride dihydrate
;
_journal_issue 1
_journal_name_full 'Acta Crystallographica Section C'
_journal_page_first 56
_journal_page_last 58
_journal_paper_doi 10.1107/S0108270198009421
_journal_volume 55
_journal_year 1999
_chemical_formula_iupac '(H3 O) [CoCl2 (C12 H26 N4)] Cl2 , 2H2 O'
_chemical_formula_moiety 'C12 H26 Cl2 Co1 N4 1+ , Cl 1- , H3 O 1+ , Cl 1- , 2(H2 O)'
_chemical_formula_sum 'C12 H33 Cl4 Co N4 O3'
_chemical_formula_weight 482.16
_chemical_name_systematic
;
 ?
;
_space_group_IT_number 96
_symmetry_cell_setting tetragonal
_symmetry_space_group_name_Hall 'P 4nw 2abw'
_symmetry_space_group_name_H-M 'P 43 21 2'
_audit_creation_method SHELXL-97
_cell_angle_alpha 90.00
_cell_angle_beta 90.00
_cell_angle_gamma 90.00
_cell_formula_units_Z 4
_cell_length_a 12.852(2)
_cell_length_b 12.852(2)
_cell_length_c 13.037(3)
_cell_measurement_reflns_used 25
_cell_measurement_temperature 293(2)
_cell_measurement_theta_max 18
_cell_measurement_theta_min 10
_cell_volume 2153.4(7)
_computing_cell_refinement 'CAD-4 Software'
_computing_data_collection 'CAD-4 Software (Enraf-Nonius, 1989)'
_computing_data_reduction 'MolEN (Fair, 1990)'
_computing_molecular_graphics 'ORTEPII (Johnson, 1976)'
_computing_publication_material SHELXL97
_computing_structure_refinement 'SHELXL97 (Sheldrick, 1997b)'
_computing_structure_solution 'SHELXS97 (Sheldrick, 1997a)'
_diffrn_ambient_temperature 293(2)
_diffrn_measurement_device_type 'CAD-4 TURBO'
_diffrn_measurement_method '\w/2\q scan'
_diffrn_radiation_monochromator graphite
_diffrn_radiation_source 'fine-focus rotating anode'
_diffrn_radiation_type MoK\a
_diffrn_radiation_wavelength 0.71073
_diffrn_reflns_av_R_equivalents 0.052
_diffrn_reflns_av_sigmaI/netI 0.055
_diffrn_reflns_limit_h_max 0
_diffrn_reflns_limit_h_min -16
_diffrn_reflns_limit_k_max 0
_diffrn_reflns_limit_k_min -16
_diffrn_reflns_limit_l_max 0
_diffrn_reflns_limit_l_min -16
_diffrn_reflns_number 2489
_diffrn_reflns_theta_max 26.29
_diffrn_reflns_theta_min 2.73
_diffrn_standards_decay_% 0.02
_diffrn_standards_interval_time 120
_diffrn_standards_number 3
_exptl_absorpt_coefficient_mu 1.311
_exptl_absorpt_correction_T_max 0.675
_exptl_absorpt_correction_T_min 0.587
_exptl_absorpt_correction_type 'empirical via four \y scans (Fair, 1990)'
_exptl_crystal_colour red--brown
_exptl_crystal_density_diffrn 1.487
_exptl_crystal_density_method 'not measured'
_exptl_crystal_description 'tetragonal rod'
_exptl_crystal_F_000 1008
_exptl_crystal_size_max 0.4
_exptl_crystal_size_mid 0.4
_exptl_crystal_size_min 0.3
_refine_diff_density_max 0.340
_refine_diff_density_min -0.236
_refine_ls_abs_structure_details 'Flack (1983)'
_refine_ls_abs_structure_Flack -0.03(4)
_refine_ls_extinction_method none
_refine_ls_goodness_of_fit_ref 1.084
_refine_ls_hydrogen_treatment 'H atoms: see below'
_refine_ls_matrix_type full
_refine_ls_number_parameters 108
_refine_ls_number_reflns 1651
_refine_ls_number_restraints 0
_refine_ls_restrained_S_all 1.084
_refine_ls_R_factor_all 0.046
_refine_ls_R_factor_gt 0.042
_refine_ls_shift/su_max 0.001
_refine_ls_shift/su_mean 0.000
_refine_ls_structure_factor_coef Fsqd
_refine_ls_weighting_details 'w = 1/[\s^2^(Fo^2^)+(0.0428P)^2^] where P = (Fo^2^+2Fc^2^)/3'
_refine_ls_weighting_scheme calc
_refine_ls_wR_factor_ref 0.088
_reflns_number_gt 1562
_reflns_number_total 1651
_reflns_threshold_expression I>2\s(I)
_cod_data_source_file bk1391.cif
_cod_data_source_block BK1391
_cod_depositor_comments
;
The following automatic conversions were performed:

'_refine_ls_weighting_scheme' value 'calc w =
1/[\s^2^(Fo^2^)+(0.0428P)^2^] where P = (Fo^2^+2Fc^2^)/3' was changed
to 'calc'. New tag '_refine_ls_weighting_details' was created. The
value of the new tag was set to 'w = 1/[\s^2^(Fo^2^)+(0.0428P)^2^]
where P = (Fo^2^+2Fc^2^)/3'.

Automatic conversion script
Id: cif_fix_values 3143 2015-03-26 13:38:13Z robertas 
;
_cod_original_cell_volume 2153.3(7)
_cod_original_sg_symbol_Hall 'P 41n 2abw'
_cod_original_sg_symbol_H-M 'P 4 3 2 1 2'
_cod_original_formula_sum 'C12 H33 Cl4 Co1 N4 O3'
_cod_database_code 2008043
_cod_database_fobs_code 2008043

loop_
_symmetry_equiv_pos_as_xyz
'x, y, z'
'-x, -y, z+1/2'
'-y+1/2, x+1/2, z+3/4'
'y+1/2, -x+1/2, z+1/4'
'-x+1/2, y+1/2, -z+3/4'
'x+1/2, -y+1/2, -z+1/4'
'y, x, -z'
'-y, -x, -z+1/2'

loop_
_atom_site_label
_atom_site_fract_x
_atom_site_fract_y
_atom_site_fract_z
_atom_site_U_iso_or_equiv
_atom_site_adp_type
_atom_site_calc_flag
_atom_site_refinement_flags
_atom_site_occupancy
_atom_site_disorder_assembly
_atom_site_disorder_group
_atom_site_type_symbol
Co 0.15360(4) 0.15360(4) 0 0.0273(2) Uani d S 1 . . Co
Cl 0.15326(11) -0.01694(9) -0.04214(10) 0.0430(3) Uani d . 1 . . Cl
N1 0.1274(3) 0.1889(3) -0.1462(3) 0.0357(9) Uani d . 1 . . N
H1 0.1844 0.1665 -0.1811 0.043 Uiso calc R 1 . . H
C1 0.0346(4) 0.1432(5) -0.2021(4) 0.0510(14) Uani d . 1 . . C
H1A 0.0567 0.1071 -0.2637 0.061 Uiso calc R 1 . . H
H1B -0.0024 0.0946 -0.1584 0.061 Uiso calc R 1 . . H
C2 -0.0334(5) 0.2343(5) -0.2286(6) 0.075(2) Uani d . 1 . . C
H2A -0.0818 0.2490 -0.1734 0.090 Uiso calc R 1 . . H
H2B -0.0725 0.2207 -0.2908 0.090 Uiso calc R 1 . . H
C3 0.0399(4) 0.3235(4) -0.2439(5) 0.0609(18) Uani d . 1 . . C
H3A 0.0049 0.3896 -0.2334 0.073 Uiso calc R 1 . . H
H3B 0.0699 0.3223 -0.3122 0.073 Uiso calc R 1 . . H
C4 0.1237(4) 0.3054(4) -0.1616(4) 0.0437(14) Uani d . 1 . . C
H4 0.1912 0.3302 -0.1866 0.052 Uiso calc R 1 . . H
C5 0.0990(4) 0.3553(4) -0.0621(4) 0.0408(13) Uani d . 1 . . C
H5A 0.0251 0.3490 -0.0483 0.049 Uiso calc R 1 . . H
H5B 0.1162 0.4287 -0.0651 0.049 Uiso calc R 1 . . H
N2 0.1596(3) 0.3043(3) 0.0218(3) 0.0291(8) Uani d . 1 . . N
H2 0.1270 0.3185 0.0822 0.035 Uiso calc R 1 . . H
C6 0.2695(3) 0.3394(4) 0.0311(4) 0.0342(11) Uani d . 1 . . C
H6A 0.2906 0.3378 0.1025 0.041 Uiso calc R 1 . . H
H6B 0.2756 0.4105 0.0068 0.041 Uiso calc R 1 . . H
Cl1 0.15839(12) 0.62661(10) 0.01879(10) 0.0530(4) Uani d . 1 . . Cl
O1W -0.2676(4) -0.0525(3) 0.0208(4) 0.0742(13) Uani d . 1 . . O
H11W -0.3080 -0.0800 0.0651 0.089 Uiso d . 1 . . H
H12W -0.3000 0.0023 0.0058 0.089 Uiso d . 1 . . H
O2W -0.0834(4) -0.0834(4) 0 0.139(4) Uani d S 1 . . O

loop_
_atom_site_aniso_label
_atom_site_aniso_U_11
_atom_site_aniso_U_22
_atom_site_aniso_U_33
_atom_site_aniso_U_12
_atom_site_aniso_U_13
_atom_site_aniso_U_23
Co 0.0249(3) 0.0249(3) 0.0319(4) -0.0041(4) 0.0021(3) -0.0021(3)
Cl 0.0429(7) 0.0274(6) 0.0588(8) -0.0039(6) 0.0056(7) -0.0084(5)
N1 0.032(2) 0.041(2) 0.034(2) -0.0075(16) -0.0029(18) -0.0043(17)
C1 0.053(3) 0.054(4) 0.046(3) -0.014(3) -0.017(3) -0.003(3)
C2 0.069(5) 0.076(5) 0.080(5) -0.026(3) -0.037(4) 0.020(4)
C3 0.060(4) 0.056(4) 0.066(4) -0.013(3) -0.027(3) 0.018(3)
C4 0.045(3) 0.043(3) 0.043(3) -0.009(2) -0.013(3) 0.008(2)
C5 0.037(3) 0.026(3) 0.059(4) -0.002(2) -0.013(2) 0.006(3)
N2 0.029(2) 0.0236(17) 0.034(2) -0.0033(16) 0.004(2) -0.0017(15)
C6 0.033(2) 0.028(3) 0.041(3) -0.011(2) -0.003(2) -0.004(2)
Cl1 0.0579(8) 0.0598(9) 0.0413(7) 0.0084(7) 0.0093(7) 0.0075(6)
O1W 0.093(4) 0.064(3) 0.066(3) 0.015(2) 0.019(3) 0.008(3)
O2W 0.083(3) 0.083(3) 0.250(13) -0.034(4) 0.017(6) -0.017(6)

loop_
_atom_type_symbol
_atom_type_description
_atom_type_scat_dispersion_real
_atom_type_scat_dispersion_imag
_atom_type_scat_source
Co Co 0.3494 0.9721 International_Tables_Vol_C_Tables_4.2.6.8_and_6.1.1.4
Cl Cl 0.1484 0.1585 International_Tables_Vol_C_Tables_4.2.6.8_and_6.1.1.4
N N 0.0061 0.0033 International_Tables_Vol_C_Tables_4.2.6.8_and_6.1.1.4
C C 0.0033 0.0016 International_Tables_Vol_C_Tables_4.2.6.8_and_6.1.1.4
O O 0.0106 0.0060 International_Tables_Vol_C_Tables_4.2.6.8_and_6.1.1.4
H H 0.0000 0.0000 International_Tables_Vol_C_Tables_4.2.6.8_and_6.1.1.4

loop_
_geom_angle_atom_site_label_1
_geom_angle_atom_site_label_2
_geom_angle_atom_site_label_3
_geom_angle_site_symmetry_1
_geom_angle_site_symmetry_3
_geom_angle
_geom_angle_publ_flag
N2 Co N2 . 7 86.8(2) yes
N2 Co N1 . 7 91.12(16) yes
N2 Co N1 7 7 85.44(15) no
N2 Co N1 . . 85.44(15) yes
N2 Co N1 7 . 91.12(16) yes
N1 Co N1 7 . 175.3(2) yes
N2 Co Cl . 7 90.26(11) yes
N2 Co Cl 7 7 173.91(12) no
N1 Co Cl 7 7 89.30(12) no
N1 Co Cl . 7 93.95(12) yes
N2 Co Cl . . 173.91(12) yes
N2 Co Cl 7 . 90.26(11) yes
N1 Co Cl 7 . 93.95(12) no
N1 Co Cl . . 89.30(12) yes
Cl Co Cl 7 . 93.18(7) yes
C4 N1 C1 . . 107.2(4) no
C4 N1 Co . . 111.0(3) no
C1 N1 Co . . 120.4(3) no
C2 C1 N1 . . 105.5(4) no
C1 C2 C3 . . 105.2(5) no
C2 C3 C4 . . 103.4(5) no
C5 C4 N1 . . 108.6(4) no
C5 C4 C3 . . 113.2(5) no
N1 C4 C3 . . 105.4(4) no
C4 C5 N2 . . 109.8(4) no
C6 N2 C5 . . 114.9(3) no
C6 N2 Co . . 110.4(3) no
C5 N2 Co . . 107.9(3) no
N2 C6 C6 . 7 110.0(3) no

loop_
_geom_bond_atom_site_label_1
_geom_bond_atom_site_label_2
_geom_bond_site_symmetry_2
_geom_bond_distance
_geom_bond_publ_flag
Co N2 . 1.959(3) yes
Co N2 7 1.959(3) no
Co N1 7 1.988(4) yes
Co N1 . 1.988(4) no
Co Cl 7 2.2596(12) no
Co Cl . 2.2596(12) yes
N1 C4 . 1.511(6) yes
N1 C1 . 1.515(6) yes
C1 C2 . 1.501(8) yes
C2 C3 . 1.497(8) yes
C3 C4 . 1.538(7) yes
C4 C5 . 1.482(7) yes
C5 N2 . 1.495(6) yes
N2 C6 . 1.488(5) yes
C6 C6 7 1.508(9) yes
